data_4124882
loop_
_publ_author_name
'Yang, Youqing'
'Qiu, Xiaodong'
'Zhao, Yue'
'Mu, Yucheng'
'Shi, Zhuangzhi'

_publ_section_title
;
 Palladium-Catalyzed C-H Arylation of Indoles at the C7 Position.
;
_journal_issue 2
_journal_name_full 'Journal of the American Chemical Society'
_journal_page_first 495
_journal_page_last 498
_journal_paper_doi 10.1021/jacs.5b11569
_journal_volume 138
_journal_year 2016
_chemical_formula_sum 'C16 H24 N O P'
_chemical_formula_weight 277.33
_space_group_crystal_system monoclinic
_space_group_IT_number 14
_space_group_name_Hall '-P 2ybc'
_space_group_name_H-M_alt 'P 1 21/c 1'
_symmetry_space_group_name_Hall '-P 2ybc'
_symmetry_space_group_name_H-M 'P 1 21/c 1'
_atom_sites_solution_hydrogens geom
_audit_creation_method SHELXL-2014/7
_cell_angle_alpha 90
_cell_angle_beta 93.043(2)
_cell_angle_gamma 90
_cell_formula_units_Z 8
_cell_length_a 17.5398(13)
_cell_length_b 14.2278(10)
_cell_length_c 12.7212(10)
_cell_measurement_temperature 293(2)
_cell_volume 3170.1(4)
_computing_structure_refinement 'SHELXL-2014/7 (Sheldrick, 2014)'
_diffrn_ambient_temperature 293(2)
_diffrn_measured_fraction_theta_full 0.997
_diffrn_measured_fraction_theta_max 0.997
_diffrn_radiation_type MoK\a
_diffrn_radiation_wavelength 0.71073
_diffrn_reflns_av_R_equivalents 0.0499
_diffrn_reflns_av_unetI/netI 0.0482
_diffrn_reflns_laue_measured_fraction_full 0.997
_diffrn_reflns_laue_measured_fraction_max 0.997
_diffrn_reflns_limit_h_max 19
_diffrn_reflns_limit_h_min -21
_diffrn_reflns_limit_k_max 17
_diffrn_reflns_limit_k_min -17
_diffrn_reflns_limit_l_max 15
_diffrn_reflns_limit_l_min -14
_diffrn_reflns_number 22670
_diffrn_reflns_point_group_measured_fraction_full 0.997
_diffrn_reflns_point_group_measured_fraction_max 0.997
_diffrn_reflns_theta_full 25.242
_diffrn_reflns_theta_max 25.499
_diffrn_reflns_theta_min 2.149
_exptl_absorpt_coefficient_mu 0.167
_exptl_crystal_colour
;
;
_exptl_crystal_density_diffrn 1.162
_exptl_crystal_description
;
;
_exptl_crystal_F_000 1200
_exptl_crystal_size_max 0.270
_exptl_crystal_size_mid 0.250
_exptl_crystal_size_min 0.220
_refine_diff_density_max 0.320
_refine_diff_density_min -0.287
_refine_diff_density_rms 0.060
_refine_ls_extinction_method none
_refine_ls_goodness_of_fit_ref 1.107
_refine_ls_hydrogen_treatment constr
_refine_ls_matrix_type full
_refine_ls_number_parameters 476
_refine_ls_number_reflns 5884
_refine_ls_number_restraints 294
_refine_ls_restrained_S_all 1.109
_refine_ls_R_factor_all 0.1074
_refine_ls_R_factor_gt 0.0920
_refine_ls_shift/su_max 0.025
_refine_ls_shift/su_mean 0.002
_refine_ls_structure_factor_coef Fsqd
_refine_ls_weighting_details 'w=1/[\s^2^(Fo^2^)+10.6618P] where P=(Fo^2^+2Fc^2^)/3'
_refine_ls_weighting_scheme calc
_refine_ls_wR_factor_gt 0.1987
_refine_ls_wR_factor_ref 0.2053
_reflns_Friedel_coverage 0.000
_reflns_number_gt 4858
_reflns_number_total 5884
_reflns_threshold_expression 'I > 2\s(I)'
_cod_data_source_file ja5b11569_si_003.cif
_cod_data_source_block 22
_cod_database_code 4124882
_shelx_shelxl_version_number 2014/7
_shelx_space_group_comment
;
The symmetry employed for this shelxl refinement is uniquely defined
by the following loop, which should always be used as a source of
symmetry information in preference to the above space-group names.
They are only intended as comments.
;
_shelx_estimated_absorpt_t_min 0.956
_shelx_estimated_absorpt_t_max 0.964

loop_
_space_group_symop_operation_xyz
'x, y, z'
'-x, y+1/2, -z+1/2'
'-x, -y, -z'
'x, -y-1/2, z-1/2'

loop_
_atom_site_label
_atom_site_type_symbol
_atom_site_fract_x
_atom_site_fract_y
_atom_site_fract_z
_atom_site_U_iso_or_equiv
_atom_site_adp_type
_atom_site_occupancy
_atom_site_site_symmetry_order
_atom_site_calc_flag
_atom_site_refinement_flags_posn
_atom_site_refinement_flags_adp
_atom_site_refinement_flags_occupancy
_atom_site_disorder_assembly
_atom_site_disorder_group
C1 C 0.6450(3) 0.1549(3) -0.0381(3) 0.0449(11) Uani 1 1 d . U . A 1
H1A H 0.6290 0.2002 -0.0870 0.054 Uiso 1 1 calc R U . A 1
C2 C 0.6911(3) 0.0840(4) -0.0576(4) 0.0518(12) Uani 1 1 d . U . A 1
H2A H 0.7124 0.0717 -0.1216 0.062 Uiso 1 1 calc R U . A 1
C3 C 0.7025(3) 0.0295(3) 0.0367(4) 0.0454(11) Uani 1 1 d . U . A 1
C4 C 0.7437(3) -0.0529(4) 0.0628(5) 0.0639(15) Uani 1 1 d . U . A 1
H4A H 0.7731 -0.0822 0.0137 0.077 Uiso 1 1 calc R U . A 1
C5 C 0.7396(3) -0.0891(4) 0.1630(5) 0.0681(16) Uani 1 1 d . U . A 1
H5A H 0.7667 -0.1433 0.1817 0.082 Uiso 1 1 calc R U . A 1
C6 C 0.6957(3) -0.0460(4) 0.2360(5) 0.0636(15) Uani 1 1 d . U . A 1
H6A H 0.6935 -0.0726 0.3026 0.076 Uiso 1 1 calc R U . A 1
C7 C 0.6551(3) 0.0349(3) 0.2138(4) 0.0519(12) Uani 1 1 d . U . A 1
H7A H 0.6260 0.0634 0.2638 0.062 Uiso 1 1 calc R U . A 1
C8 C 0.6595(2) 0.0721(3) 0.1141(3) 0.0395(10) Uani 1 1 d . U . A 1
C9 C 0.4698(3) 0.2000(4) 0.0742(4) 0.0532(12) Uani 1 1 d . U . A 1
C10 C 0.4529(4) 0.1026(5) 0.1213(6) 0.095(2) Uani 1 1 d . U . A 1
H10A H 0.4585 0.1059 0.1967 0.142 Uiso 1 1 calc R U . A 1
H10B H 0.4017 0.0842 0.1005 0.142 Uiso 1 1 calc R U . A 1
H10C H 0.4881 0.0573 0.0961 0.142 Uiso 1 1 calc R U . A 1
C11 C 0.4606(4) 0.1935(6) -0.0460(5) 0.088(2) Uani 1 1 d . U . A 1
H11A H 0.4962 0.1484 -0.0709 0.133 Uiso 1 1 calc R U . A 1
H11B H 0.4095 0.1742 -0.0664 0.133 Uiso 1 1 calc R U . A 1
H11C H 0.4704 0.2539 -0.0761 0.133 Uiso 1 1 calc R U . A 1
C12 C 0.4127(3) 0.2724(5) 0.1147(6) 0.089(2) Uani 1 1 d . U . A 1
H12A H 0.4186 0.2762 0.1900 0.134 Uiso 1 1 calc R U . A 1
H12B H 0.4225 0.3329 0.0847 0.134 Uiso 1 1 calc R U . A 1
H12C H 0.3616 0.2532 0.0944 0.134 Uiso 1 1 calc R U . A 1
C13 C 0.5995(3) 0.3487(3) 0.0960(4) 0.0464(11) Uani 1 1 d . U . A 1
C14 C 0.6870(3) 0.3460(4) 0.1225(6) 0.0774(18) Uani 1 1 d . U . A 1
H14A H 0.6966 0.3233 0.1930 0.116 Uiso 1 1 calc R U . A 1
H14B H 0.7108 0.3050 0.0741 0.116 Uiso 1 1 calc R U . A 1
H14C H 0.7077 0.4082 0.1168 0.116 Uiso 1 1 calc R U . A 1
C15 C 0.5837(4) 0.3851(4) -0.0167(4) 0.082(2) Uani 1 1 d . U . A 1
H15A H 0.6055 0.3426 -0.0655 0.123 Uiso 1 1 calc R U . A 1
H15B H 0.5296 0.3892 -0.0316 0.123 Uiso 1 1 calc R U . A 1
H15C H 0.6062 0.4461 -0.0234 0.123 Uiso 1 1 calc R U . A 1
C16 C 0.5641(4) 0.4180(4) 0.1733(4) 0.0647(15) Uani 1 1 d . U . A 1
H16A H 0.5736 0.3959 0.2441 0.097 Uiso 1 1 calc R U . A 1
H16B H 0.5866 0.4789 0.1660 0.097 Uiso 1 1 calc R U . A 1
H16C H 0.5100 0.4220 0.1578 0.097 Uiso 1 1 calc R U . A 1
P1 P 0.56562(6) 0.22977(8) 0.12788(8) 0.0364(3) Uani 1 1 d . . . A 1
N1 N 0.6238(2) 0.1522(2) 0.0670(3) 0.0399(8) Uani 1 1 d . . . A 1
O1 O 0.5725(2) 0.2157(2) 0.2422(2) 0.0511(8) Uani 1 1 d . . . A 1
C17 C 1.1103(5) 0.1680(7) 0.3493(9) 0.044(2) Uani 0.776(4) 1 d . U P B 1
C18 C 1.1340(6) 0.1521(6) 0.4555(7) 0.068(2) Uani 0.776(4) 1 d . U P B 1
H18A H 1.1005 0.1558 0.5095 0.082 Uiso 0.776(4) 1 calc R U P B 1
C19 C 1.2111(7) 0.1304(7) 0.4742(8) 0.091(3) Uani 0.776(4) 1 d . U P B 1
H19A H 1.2296 0.1219 0.5434 0.109 Uiso 0.776(4) 1 calc R U P B 1
C20 C 1.2597(6) 0.1211(8) 0.3967(11) 0.083(3) Uani 0.776(4) 1 d . U P B 1
H20A H 1.3101 0.1047 0.4142 0.099 Uiso 0.776(4) 1 calc R U P B 1
C21 C 1.2383(6) 0.1346(7) 0.2956(9) 0.072(2) Uani 0.776(4) 1 d . U P B 1
H21A H 1.2734 0.1285 0.2437 0.087 Uiso 0.776(4) 1 calc R U P B 1
C22 C 1.1625(5) 0.1581(6) 0.2688(7) 0.0514(19) Uani 0.776(4) 1 d . U P B 1
C23 C 1.1217(4) 0.1812(5) 0.1747(6) 0.0612(19) Uani 0.776(4) 1 d . U P B 1
H23A H 1.1413 0.1818 0.1082 0.073 Uiso 0.776(4) 1 calc R U P B 1
C24 C 1.0487(4) 0.2027(5) 0.1970(5) 0.0556(17) Uani 0.776(4) 1 d . U P B 1
H24A H 1.0104 0.2203 0.1475 0.067 Uiso 0.776(4) 1 calc R U P B 1
C25 C 0.8845(4) 0.1548(5) 0.3297(6) 0.0558(17) Uani 0.776(4) 1 d . U P B 1
C26 C 0.8117(4) 0.1893(6) 0.3701(7) 0.113(3) Uani 0.776(4) 1 d . U P B 1
H26A H 0.8011 0.2512 0.3432 0.170 Uiso 0.776(4) 1 calc R U P B 1
H26B H 0.7709 0.1476 0.3476 0.170 Uiso 0.776(4) 1 calc R U P B 1
H26C H 0.8159 0.1912 0.4456 0.170 Uiso 0.776(4) 1 calc R U P B 1
C27 C 0.8676(4) 0.1458(6) 0.2108(6) 0.073(2) Uani 0.776(4) 1 d . U P B 1
H27A H 0.8534 0.2061 0.1822 0.109 Uiso 0.776(4) 1 calc R U P B 1
H27B H 0.9123 0.1235 0.1783 0.109 Uiso 0.776(4) 1 calc R U P B 1
H27C H 0.8265 0.1022 0.1974 0.109 Uiso 0.776(4) 1 calc R U P B 1
C28 C 0.9055(5) 0.0607(5) 0.3665(7) 0.116(3) Uani 0.776(4) 1 d . U P B 1
H28A H 0.9528 0.0425 0.3378 0.174 Uiso 0.776(4) 1 calc R U P B 1
H28B H 0.9112 0.0606 0.4420 0.174 Uiso 0.776(4) 1 calc R U P B 1
H28C H 0.8662 0.0170 0.3440 0.174 Uiso 0.776(4) 1 calc R U P B 1
C29 C 0.9523(5) 0.3584(6) 0.3324(7) 0.0558(19) Uani 0.776(4) 1 d . U P B 1
C30 C 0.9031(7) 0.4058(7) 0.4163(9) 0.099(3) Uani 0.776(4) 1 d . U P B 1
H30A H 0.9244 0.3917 0.4855 0.149 Uiso 0.776(4) 1 calc R U P B 1
H30B H 0.9027 0.4726 0.4059 0.149 Uiso 0.776(4) 1 calc R U P B 1
H30C H 0.8518 0.3823 0.4090 0.149 Uiso 0.776(4) 1 calc R U P B 1
C31 C 0.9192(5) 0.3802(6) 0.2231(7) 0.081(2) Uani 0.776(4) 1 d . U P B 1
H31A H 0.8685 0.3549 0.2148 0.121 Uiso 0.776(4) 1 calc R U P B 1
H31B H 0.9175 0.4471 0.2132 0.121 Uiso 0.776(4) 1 calc R U P B 1
H31C H 0.9507 0.3525 0.1720 0.121 Uiso 0.776(4) 1 calc R U P B 1
C32 C 1.0348(9) 0.3991(12) 0.3475(11) 0.093(4) Uani 0.776(4) 1 d . U P B 1
H32A H 1.0553 0.3848 0.4172 0.139 Uiso 0.776(4) 1 calc R U P B 1
H32B H 1.0666 0.3714 0.2967 0.139 Uiso 0.776(4) 1 calc R U P B 1
H32C H 1.0334 0.4660 0.3379 0.139 Uiso 0.776(4) 1 calc R U P B 1
N2 N 1.0399(3) 0.1944(4) 0.3040(4) 0.0490(13) Uani 0.776(4) 1 d . . P B 1
O2 O 0.9793(3) 0.2257(4) 0.4838(3) 0.0639(14) Uani 0.776(4) 1 d . . P B 1
P2 P 0.96336(7) 0.23371(9) 0.36513(10) 0.0451(3) Uani 0.776(4) 1 d . . P B 1
O2' O 0.9763(9) 0.2272(13) 0.2325(10) 0.060(5) Uani 0.224(4) 1 d . . P B 2
N2' N 1.0497(11) 0.1972(13) 0.4156(13) 0.052(5) Uani 0.224(4) 1 d . . P B 2
C23' C 1.1394(12) 0.1857(14) 0.5486(17) 0.046(5) Uani 0.224(4) 1 d . U P B 2
H23B H 1.1640 0.1876 0.6152 0.055 Uiso 0.224(4) 1 calc R U P B 2
C24' C 1.0629(13) 0.2055(16) 0.5240(17) 0.053(6) Uani 0.224(4) 1 d . U P B 2
H24B H 1.0267 0.2216 0.5718 0.064 Uiso 0.224(4) 1 calc R U P B 2
C30' C 0.9119(17) 0.3708(19) 0.489(2) 0.067(7) Uani 0.224(4) 1 d . U P B 2
H30D H 0.8649 0.3360 0.4850 0.100 Uiso 0.224(4) 1 calc R U P B 2
H30E H 0.9436 0.3484 0.5477 0.100 Uiso 0.224(4) 1 calc R U P B 2
H30F H 0.9011 0.4363 0.4988 0.100 Uiso 0.224(4) 1 calc R U P B 2
C25' C 0.8903(15) 0.1566(17) 0.4028(16) 0.081(9) Uani 0.224(4) 1 d D U P B 2
C27' C 0.8859(15) 0.1459(18) 0.5209(15) 0.107(11) Uani 0.224(4) 1 d D U P B 2
H27D H 0.8760 0.2060 0.5516 0.160 Uiso 0.224(4) 1 calc R U P B 2
H27E H 0.8455 0.1032 0.5356 0.160 Uiso 0.224(4) 1 calc R U P B 2
H27F H 0.9335 0.1217 0.5503 0.160 Uiso 0.224(4) 1 calc R U P B 2
C31' C 0.8974(19) 0.404(2) 0.302(3) 0.081(8) Uani 0.224(4) 1 d . U P B 2
H31D H 0.8501 0.3701 0.2993 0.121 Uiso 0.224(4) 1 calc R U P B 2
H31E H 0.8884 0.4680 0.3228 0.121 Uiso 0.224(4) 1 calc R U P B 2
H31F H 0.9188 0.4032 0.2345 0.121 Uiso 0.224(4) 1 calc R U P B 2
C29' C 0.9543(16) 0.357(2) 0.385(2) 0.048(7) Uani 0.224(4) 1 d . U P B 2
C26' C 0.8117(4) 0.1893(6) 0.3701(7) 0.113(3) Uani 0.224(4) 1 d D U P B 2
H26D H 0.8044 0.2520 0.3955 0.170 Uiso 0.224(4) 1 calc R U P B 2
H26E H 0.8052 0.1886 0.2947 0.170 Uiso 0.224(4) 1 calc R U P B 2
H26F H 0.7749 0.1481 0.3992 0.170 Uiso 0.224(4) 1 calc R U P B 2
C28' C 0.9055(5) 0.0607(5) 0.3665(7) 0.116(3) Uani 0.224(4) 1 d D U P B 2
H28D H 0.9565 0.0428 0.3892 0.174 Uiso 0.224(4) 1 calc R U P B 2
H28E H 0.8698 0.0181 0.3955 0.174 Uiso 0.224(4) 1 calc R U P B 2
H28F H 0.9001 0.0586 0.2910 0.174 Uiso 0.224(4) 1 calc R U P B 2
C17' C 1.1158(9) 0.1722(15) 0.3753(15) 0.026(8) Uani 0.224(4) 1 d G U P B 2
C18' C 1.1328(11) 0.1552(14) 0.2715(13) 0.047(8) Uani 0.224(4) 1 d G U P B 2
H18B H 1.0950 0.1615 0.2178 0.057 Uiso 0.224(4) 1 calc R U P B 2
C19' C 1.2062(12) 0.1286(13) 0.2479(12) 0.063(7) Uani 0.224(4) 1 d G U P B 2
H19B H 1.2175 0.1172 0.1784 0.076 Uiso 0.224(4) 1 calc R U P B 2
C20' C 1.2627(10) 0.1191(14) 0.3281(16) 0.069(11) Uani 0.224(4) 1 d G U P B 2
H20B H 1.3118 0.1013 0.3123 0.083 Uiso 0.224(4) 1 calc R U P B 2
C21' C 1.2457(10) 0.1361(13) 0.4318(14) 0.049(8) Uani 0.224(4) 1 d G U P B 2
H21B H 1.2835 0.1298 0.4855 0.059 Uiso 0.224(4) 1 calc R U P B 2
C22' C 1.1723(11) 0.1627(13) 0.4554(12) 0.039(6) Uani 0.224(4) 1 d G U P B 2
P2' P 0.96336(7) 0.23371(9) 0.36513(10) 0.0451(3) Uani 0.224(4) 1 d . . P B 2
C32' C 1.021(3) 0.406(4) 0.389(3) 0.074(12) Uani 0.224(4) 1 d . U P B 2
H32D H 1.0564 0.3771 0.4394 0.110 Uiso 0.224(4) 1 calc R U P B 2
H32E H 1.0422 0.4048 0.3207 0.110 Uiso 0.224(4) 1 calc R U P B 2
H32F H 1.0118 0.4695 0.4090 0.110 Uiso 0.224(4) 1 calc R U P B 2

loop_
_atom_site_aniso_label
_atom_site_aniso_U_11
_atom_site_aniso_U_22
_atom_site_aniso_U_33
_atom_site_aniso_U_23
_atom_site_aniso_U_13
_atom_site_aniso_U_12
C1 0.054(3) 0.047(3) 0.035(2) 0.002(2) 0.009(2) 0.002(2)
C2 0.053(3) 0.058(3) 0.046(3) -0.010(2) 0.014(2) -0.002(2)
C3 0.037(2) 0.045(3) 0.054(3) -0.007(2) 0.000(2) -0.002(2)
C4 0.050(3) 0.062(3) 0.079(4) -0.010(3) -0.001(3) 0.009(3)
C5 0.061(3) 0.051(3) 0.090(4) 0.010(3) -0.022(3) 0.007(3)
C6 0.064(3) 0.057(3) 0.067(3) 0.017(3) -0.017(3) -0.004(3)
C7 0.057(3) 0.049(3) 0.049(3) 0.007(2) -0.007(2) -0.002(2)
C8 0.038(2) 0.038(2) 0.041(2) 0.0017(19) -0.0063(18) -0.0040(18)
C9 0.046(3) 0.064(3) 0.050(3) -0.001(2) 0.005(2) -0.003(2)
C10 0.076(4) 0.083(5) 0.125(6) 0.012(4) -0.001(4) -0.030(4)
C11 0.067(4) 0.139(6) 0.058(4) -0.011(4) -0.011(3) -0.032(4)
C12 0.050(3) 0.114(5) 0.103(5) -0.016(4) 0.006(3) 0.014(4)
C13 0.061(3) 0.040(2) 0.038(2) -0.002(2) 0.007(2) -0.001(2)
C14 0.061(4) 0.070(4) 0.101(5) -0.016(4) 0.008(3) -0.018(3)
C15 0.151(6) 0.051(3) 0.043(3) 0.012(3) 0.003(3) -0.006(4)
C16 0.091(4) 0.048(3) 0.055(3) -0.009(2) 0.008(3) 0.008(3)
P1 0.0439(6) 0.0395(6) 0.0261(5) 0.0003(5) 0.0040(4) 0.0013(5)
N1 0.047(2) 0.0379(19) 0.0346(19) 0.0018(16) 0.0047(16) 0.0050(16)
O1 0.070(2) 0.056(2) 0.0281(15) -0.0006(14) 0.0070(14) 0.0062(17)
C17 0.044(4) 0.047(4) 0.040(5) 0.002(3) -0.006(3) -0.002(3)
C18 0.066(5) 0.073(5) 0.065(5) 0.010(4) -0.012(4) 0.006(4)
C19 0.087(6) 0.097(6) 0.085(6) 0.011(5) -0.032(5) 0.012(5)
C20 0.056(5) 0.086(6) 0.104(7) -0.010(6) -0.008(5) 0.017(4)
C21 0.057(5) 0.072(5) 0.089(6) -0.007(5) 0.011(5) 0.009(4)
C22 0.040(4) 0.053(4) 0.062(4) -0.002(3) 0.011(3) 0.003(3)
C23 0.060(4) 0.073(4) 0.052(4) -0.001(3) 0.020(3) 0.004(3)
C24 0.059(4) 0.072(4) 0.036(3) 0.003(3) 0.002(3) 0.010(3)
C25 0.051(4) 0.051(4) 0.067(4) -0.013(3) 0.017(3) -0.013(3)
C26 0.062(4) 0.146(7) 0.133(6) -0.030(6) 0.018(4) -0.034(4)
C27 0.068(5) 0.088(5) 0.060(4) -0.018(4) -0.010(4) -0.016(4)
C28 0.137(7) 0.075(5) 0.135(7) 0.003(5) 0.000(6) -0.026(5)
C29 0.062(4) 0.057(4) 0.049(4) -0.003(4) 0.008(4) -0.001(3)
C30 0.139(9) 0.069(6) 0.094(7) -0.008(5) 0.040(7) 0.009(6)
C31 0.100(6) 0.073(5) 0.068(5) 0.009(4) -0.006(5) 0.024(5)
C32 0.101(9) 0.075(7) 0.101(9) -0.001(7) -0.002(7) -0.041(6)
N2 0.042(3) 0.069(4) 0.036(3) 0.003(2) 0.002(2) 0.009(2)
O2 0.071(3) 0.088(4) 0.034(2) -0.001(2) 0.010(2) -0.011(3)
P2 0.0406(6) 0.0537(7) 0.0408(7) -0.0022(6) 0.0003(5) -0.0040(6)
O2' 0.057(9) 0.099(13) 0.023(7) -0.009(8) -0.001(6) 0.012(9)
N2' 0.071(13) 0.052(11) 0.030(9) -0.003(8) -0.010(8) -0.006(9)
C23' 0.048(8) 0.047(8) 0.042(8) 0.001(7) -0.005(7) 0.002(7)
C24' 0.056(9) 0.060(9) 0.043(8) 0.001(7) -0.003(7) 0.002(8)
C30' 0.086(15) 0.054(12) 0.059(13) -0.022(11) -0.005(12) 0.011(11)
C25' 0.081(12) 0.078(12) 0.084(12) -0.003(9) -0.007(9) 0.003(9)
C27' 0.095(17) 0.124(19) 0.104(18) 0.026(15) 0.029(14) -0.026(15)
C31' 0.103(17) 0.064(14) 0.073(15) 0.003(12) -0.014(14) 0.017(13)
C29' 0.051(10) 0.046(10) 0.047(10) -0.006(9) 0.001(9) 0.005(8)
C26' 0.062(4) 0.146(7) 0.133(6) -0.030(6) 0.018(4) -0.034(4)
C28' 0.137(7) 0.075(5) 0.135(7) 0.003(5) 0.000(6) -0.026(5)
C17' 0.021(10) 0.031(10) 0.023(11) 0.001(7) -0.010(7) 0.000(7)
C18' 0.041(12) 0.051(11) 0.050(11) -0.002(8) 0.006(8) 0.012(8)
C19' 0.068(11) 0.065(11) 0.058(10) -0.001(8) 0.012(9) 0.010(9)
C20' 0.070(14) 0.070(13) 0.068(13) 0.003(9) 0.010(9) 0.003(9)
C21' 0.046(11) 0.058(11) 0.044(11) -0.005(8) 0.006(8) 0.003(8)
C22' 0.044(10) 0.038(9) 0.034(8) 0.010(7) -0.003(8) 0.007(8)
P2' 0.0406(6) 0.0537(7) 0.0408(7) -0.0022(6) 0.0003(5) -0.0040(6)
C32' 0.079(18) 0.057(15) 0.09(2) -0.002(16) 0.010(16) -0.005(13)

loop_
_atom_type_symbol
_atom_type_description
_atom_type_scat_dispersion_real
_atom_type_scat_dispersion_imag
_atom_type_scat_source
C C 0.0033 0.0016 'International Tables Vol C Tables 4.2.6.8 and 6.1.1.4'
H H 0.0000 0.0000 'International Tables Vol C Tables 4.2.6.8 and 6.1.1.4'
N N 0.0061 0.0033 'International Tables Vol C Tables 4.2.6.8 and 6.1.1.4'
O O 0.0106 0.0060 'International Tables Vol C Tables 4.2.6.8 and 6.1.1.4'
P P 0.1023 0.0942 'International Tables Vol C Tables 4.2.6.8 and 6.1.1.4'

loop_
_geom_angle_atom_site_label_1
_geom_angle_atom_site_label_2
_geom_angle_atom_site_label_3
_geom_angle
C2 C1 N1 110.7(4)
C2 C1 H1A 124.7
N1 C1 H1A 124.7
C1 C2 C3 108.3(4)
C1 C2 H2A 125.8
C3 C2 H2A 125.8
C4 C3 C8 118.7(5)
C4 C3 C2 134.0(5)
C8 C3 C2 107.2(4)
C5 C4 C3 118.5(5)
C5 C4 H4A 120.7
C3 C4 H4A 120.7
C4 C5 C6 120.8(5)
C4 C5 H5A 119.6
C6 C5 H5A 119.6
C7 C6 C5 122.4(5)
C7 C6 H6A 118.8
C5 C6 H6A 118.8
C6 C7 C8 117.1(5)
C6 C7 H7A 121.4
C8 C7 H7A 121.4
C7 C8 C3 122.4(4)
C7 C8 N1 130.6(4)
C3 C8 N1 106.9(4)
C11 C9 C12 109.7(5)
C11 C9 C10 108.8(5)
C12 C9 C10 109.2(5)
C11 C9 P1 115.6(4)
C12 C9 P1 108.6(4)
C10 C9 P1 104.7(4)
C9 C10 H10A 109.5
C9 C10 H10B 109.5
H10A C10 H10B 109.5
C9 C10 H10C 109.5
H10A C10 H10C 109.5
H10B C10 H10C 109.5
C9 C11 H11A 109.5
C9 C11 H11B 109.5
H11A C11 H11B 109.5
C9 C11 H11C 109.5
H11A C11 H11C 109.5
H11B C11 H11C 109.5
C9 C12 H12A 109.5
C9 C12 H12B 109.5
H12A C12 H12B 109.5
C9 C12 H12C 109.5
H12A C12 H12C 109.5
H12B C12 H12C 109.5
C15 C13 C16 108.7(4)
C15 C13 C14 109.8(5)
C16 C13 C14 107.6(4)
C15 C13 P1 118.0(4)
C16 C13 P1 107.4(3)
C14 C13 P1 104.8(4)
C13 C14 H14A 109.5
C13 C14 H14B 109.5
H14A C14 H14B 109.5
C13 C14 H14C 109.5
H14A C14 H14C 109.5
H14B C14 H14C 109.5
C13 C15 H15A 109.5
C13 C15 H15B 109.5
H15A C15 H15B 109.5
C13 C15 H15C 109.5
H15A C15 H15C 109.5
H15B C15 H15C 109.5
C13 C16 H16A 109.5
C13 C16 H16B 109.5
H16A C16 H16B 109.5
C13 C16 H16C 109.5
H16A C16 H16C 109.5
H16B C16 H16C 109.5
O1 P1 N1 109.89(18)
O1 P1 C9 111.3(2)
N1 P1 C9 103.8(2)
O1 P1 C13 109.5(2)
N1 P1 C13 106.5(2)
C9 P1 C13 115.5(2)
C1 N1 C8 106.8(4)
C1 N1 P1 127.2(3)
C8 N1 P1 125.9(3)
N2 C17 C18 130.8(9)
N2 C17 C22 108.8(9)
C18 C17 C22 120.4(9)
C19 C18 C17 115.7(9)
C19 C18 H18A 122.1
C17 C18 H18A 122.1
C20 C19 C18 122.9(10)
C20 C19 H19A 118.6
C18 C19 H19A 118.5
C21 C20 C19 122.4(10)
C21 C20 H20A 118.8
C19 C20 H20A 118.8
C20 C21 C22 119.1(9)
C20 C21 H21A 120.5
C22 C21 H21A 120.5
C21 C22 C23 134.6(9)
C21 C22 C17 119.5(8)
C23 C22 C17 105.9(8)
C24 C23 C22 108.6(7)
C24 C23 H23A 125.7
C22 C23 H23A 125.7
C23 C24 N2 109.9(6)
C23 C24 H24A 125.1
N2 C24 H24A 125.1
C28 C25 C26 113.5(7)
C28 C25 C27 105.8(6)
C26 C25 C27 104.1(7)
C28 C25 P2 108.1(5)
C26 C25 P2 111.5(5)
C27 C25 P2 113.6(5)
C25 C26 H26A 109.5
C25 C26 H26B 109.5
H26A C26 H26B 109.5
C25 C26 H26C 109.5
H26A C26 H26C 109.5
H26B C26 H26C 109.5
C25 C27 H27A 109.5
C25 C27 H27B 109.5
H27A C27 H27B 109.5
C25 C27 H27C 109.5
H27A C27 H27C 109.5
H27B C27 H27C 109.5
C25 C28 H28A 109.5
C25 C28 H28B 109.5
H28A C28 H28B 109.5
C25 C28 H28C 109.5
H28A C28 H28C 109.5
H28B C28 H28C 109.5
C31 C29 C32 110.2(8)
C31 C29 C30 109.9(8)
C32 C29 C30 107.4(9)
C31 C29 P2 116.0(6)
C32 C29 P2 104.2(8)
C30 C29 P2 108.6(6)
C29 C30 H30A 109.5
C29 C30 H30B 109.5
H30A C30 H30B 109.5
C29 C30 H30C 109.5
H30A C30 H30C 109.5
H30B C30 H30C 109.5
C29 C31 H31A 109.5
C29 C31 H31B 109.5
H31A C31 H31B 109.5
C29 C31 H31C 109.5
H31A C31 H31C 109.5
H31B C31 H31C 109.5
C29 C32 H32A 109.5
C29 C32 H32B 109.5
H32A C32 H32B 109.5
C29 C32 H32C 109.5
H32A C32 H32C 109.5
H32B C32 H32C 109.5
C24 N2 C17 106.9(6)
C24 N2 P2 124.0(4)
C17 N2 P2 127.8(5)
O2 P2 N2 108.9(3)
O2 P2 C25 107.2(3)
N2 P2 C25 107.2(3)
O2 P2 C29 108.0(3)
N2 P2 C29 107.1(3)
C25 P2 C29 118.2(4)
C17' N2' C24' 107.5(18)
C17' N2' P2' 135.2(14)
C24' N2' P2' 116.6(16)
C24' C23' C22' 107.2(19)
C24' C23' H23B 126.4
C22' C23' H23B 126.4
C23' C24' N2' 108(2)
C23' C24' H24B 125.9
N2' C24' H24B 125.9
C29' C30' H30D 109.5
C29' C30' H30E 109.5
H30D C30' H30E 109.5
C29' C30' H30F 109.5
H30D C30' H30F 109.5
H30E C30' H30F 109.5
C28' C25' C26' 112.4(17)
C28' C25' C27' 103.7(17)
C26' C25' C27' 102.2(16)
C28' C25' P2' 110.2(14)
C26' C25' P2' 113.7(15)
C27' C25' P2' 113.9(19)
C25' C27' H27D 109.5
C25' C27' H27E 109.5
H27D C27' H27E 109.5
C25' C27' H27F 109.5
H27D C27' H27F 109.5
H27E C27' H27F 109.5
C29' C31' H31D 109.5
C29' C31' H31E 109.5
H31D C31' H31E 109.5
C29' C31' H31F 109.5
H31D C31' H31F 109.5
H31E C31' H31F 109.5
C32' C29' C31' 109(3)
C32' C29' C30' 111(3)
C31' C29' C30' 102(2)
C32' C29' P2' 115(3)
C31' C29' P2' 113(2)
C30' C29' P2' 106.9(19)
C25' C26' H26D 109.5
C25' C26' H26E 109.5
H26D C26' H26E 109.5
C25' C26' H26F 109.5
H26D C26' H26F 109.5
H26E C26' H26F 109.5
C25' C28' H28D 109.5
C25' C28' H28E 109.5
H28D C28' H28E 109.5
C25' C28' H28F 109.5
H28D C28' H28F 109.5
H28E C28' H28F 109.5
N2' C17' C18' 130.0(15)
N2' C17' C22' 110.0(15)
C18' C17' C22' 120.0
C17' C18' C19' 120.0
C17' C18' H18B 120.0
C19' C18' H18B 120.0
C20' C19' C18' 120.0
C20' C19' H19B 120.0
C18' C19' H19B 120.0
C19' C20' C21' 120.0
C19' C20' H20B 120.0
C21' C20' H20B 120.0
C22' C21' C20' 120.0
C22' C21' H21B 120.0
C20' C21' H21B 120.0
C21' C22' C17' 120.0
C21' C22' C23' 133.0(15)
C17' C22' C23' 107.0(15)
N2' P2' O2' 101.2(8)
N2' P2' C25' 110.6(8)
O2' P2' C25' 111.5(8)
N2' P2' C29' 109.4(11)
O2' P2' C29' 102.0(11)
C25' P2' C29' 120.1(11)
C29' C32' H32D 109.4
C29' C32' H32E 109.5
H32D C32' H32E 109.5
C29' C32' H32F 109.5
H32D C32' H32F 109.5
H32E C32' H32F 109.5

loop_
_geom_bond_atom_site_label_1
_geom_bond_atom_site_label_2
_geom_bond_distance
C1 C2 1.324(7)
C1 N1 1.408(5)
C1 H1A 0.9300
C2 C3 1.434(7)
C2 H2A 0.9300
C3 C4 1.408(7)
C3 C8 1.409(6)
C4 C5 1.381(8)
C4 H4A 0.9300
C5 C6 1.381(8)
C5 H5A 0.9300
C6 C7 1.375(7)
C6 H6A 0.9300
C7 C8 1.380(6)
C7 H7A 0.9300
C8 N1 1.418(5)
C9 C11 1.531(7)
C9 C12 1.544(8)
C9 C10 1.544(8)
C9 P1 1.831(5)
C10 H10A 0.9600
C10 H10B 0.9600
C10 H10C 0.9600
C11 H11A 0.9600
C11 H11B 0.9600
C11 H11C 0.9600
C12 H12A 0.9600
C12 H12B 0.9600
C12 H12C 0.9600
C13 C15 1.535(7)
C13 C16 1.546(7)
C13 C14 1.554(7)
C13 P1 1.846(5)
C14 H14A 0.9600
C14 H14B 0.9600
C14 H14C 0.9600
C15 H15A 0.9600
C15 H15B 0.9600
C15 H15C 0.9600
C16 H16A 0.9600
C16 H16B 0.9600
C16 H16C 0.9600
P1 O1 1.467(3)
P1 N1 1.715(4)
C17 N2 1.385(11)
C17 C18 1.410(12)
C17 C22 1.417(12)
C18 C19 1.395(12)
C18 H18A 0.9300
C19 C20 1.344(15)
C19 H19A 0.9300
C20 C21 1.335(15)
C20 H20A 0.9300
C21 C22 1.394(13)
C21 H21A 0.9300
C22 C23 1.401(11)
C23 C24 1.361(9)
C23 H23A 0.9300
C24 N2 1.383(8)
C24 H24A 0.9300
C25 C28 1.459(10)
C25 C26 1.486(10)
C25 C27 1.531(10)
C25 P2 1.820(7)
C26 H26A 0.9600
C26 H26B 0.9600
C26 H26C 0.9600
C27 H27A 0.9600
C27 H27B 0.9600
C27 H27C 0.9600
C28 H28A 0.9600
C28 H28B 0.9600
C28 H28C 0.9600
C29 C31 1.510(11)
C29 C32 1.561(17)
C29 C30 1.561(12)
C29 P2 1.830(9)
C30 H30A 0.9600
C30 H30B 0.9600
C30 H30C 0.9600
C31 H31A 0.9600
C31 H31B 0.9600
C31 H31C 0.9600
C32 H32A 0.9600
C32 H32B 0.9600
C32 H32C 0.9600
N2 P2 1.683(5)
O2 P2 1.525(4)
O2' P2' 1.717(13)
N2' C17' 1.34(3)
N2' C24' 1.39(3)
N2' P2' 1.694(19)
C23' C24' 1.39(3)
C23' C22' 1.38(3)
C23' H23B 0.9300
C24' H24B 0.9300
C30' C29' 1.57(4)
C30' H30D 0.9600
C30' H30E 0.9600
C30' H30F 0.9600
C25' C28' 1.469(18)
C25' C26' 1.494(18)
C25' C27' 1.517(19)
C25' P2' 1.77(3)
C27' H27D 0.9600
C27' H27E 0.9600
C27' H27F 0.9600
C31' C29' 1.56(4)
C31' H31D 0.9600
C31' H31E 0.9600
C31' H31F 0.9600
C29' C32' 1.36(6)
C29' P2' 1.78(3)
C26' H26D 0.9600
C26' H26E 0.9601
C26' H26F 0.9601
C28' H28D 0.9599
C28' H28E 0.9601
C28' H28F 0.9601
C17' C18' 1.3900
C17' C22' 1.3900
C18' C19' 1.3900
C18' H18B 0.9300
C19' C20' 1.3900
C19' H19B 0.9300
C20' C21' 1.3900
C20' H20B 0.9300
C21' C22' 1.3900
C21' H21B 0.9300
C32' H32D 0.9600
C32' H32E 0.9600
C32' H32F 0.9600

loop_
_geom_torsion_atom_site_label_1
_geom_torsion_atom_site_label_2
_geom_torsion_atom_site_label_3
_geom_torsion_atom_site_label_4
_geom_torsion
N1 C1 C2 C3 0.1(6)
C1 C2 C3 C4 178.8(5)
C1 C2 C3 C8 0.5(5)
C8 C3 C4 C5 0.7(7)
C2 C3 C4 C5 -177.4(5)
C3 C4 C5 C6 0.3(8)
C4 C5 C6 C7 -0.9(9)
C5 C6 C7 C8 0.3(8)
C6 C7 C8 C3 0.9(7)
C6 C7 C8 N1 178.5(4)
C4 C3 C8 C7 -1.4(7)
C2 C3 C8 C7 177.2(4)
C4 C3 C8 N1 -179.5(4)
C2 C3 C8 N1 -0.9(5)
C11 C9 P1 O1 -168.5(4)
C12 C9 P1 O1 67.7(5)
C10 C9 P1 O1 -48.8(4)
C11 C9 P1 N1 -50.3(5)
C12 C9 P1 N1 -174.1(4)
C10 C9 P1 N1 69.3(4)
C11 C9 P1 C13 65.9(5)
C12 C9 P1 C13 -57.9(5)
C10 C9 P1 C13 -174.5(4)
C15 C13 P1 O1 -168.9(4)
C16 C13 P1 O1 -45.6(4)
C14 C13 P1 O1 68.6(4)
C15 C13 P1 N1 72.4(5)
C16 C13 P1 N1 -164.4(3)
C14 C13 P1 N1 -50.1(4)
C15 C13 P1 C9 -42.3(5)
C16 C13 P1 C9 80.9(4)
C14 C13 P1 C9 -164.8(3)
C2 C1 N1 C8 -0.7(5)
C2 C1 N1 P1 179.5(3)
C7 C8 N1 C1 -176.9(5)
C3 C8 N1 C1 1.0(5)
C7 C8 N1 P1 2.8(7)
C3 C8 N1 P1 -179.2(3)
O1 P1 N1 C1 -166.5(4)
C9 P1 N1 C1 74.4(4)
C13 P1 N1 C1 -48.0(4)
O1 P1 N1 C8 13.8(4)
C9 P1 N1 C8 -105.3(4)
C13 P1 N1 C8 132.3(4)
N2 C17 C18 C19 -177.0(9)
C22 C17 C18 C19 2.4(13)
C17 C18 C19 C20 -2.6(15)
C18 C19 C20 C21 1.9(18)
C19 C20 C21 C22 -0.8(16)
C20 C21 C22 C23 176.3(10)
C20 C21 C22 C17 0.7(13)
N2 C17 C22 C21 178.0(8)
C18 C17 C22 C21 -1.5(12)
N2 C17 C22 C23 1.2(9)
C18 C17 C22 C23 -178.3(8)
C21 C22 C23 C24 -176.8(9)
C17 C22 C23 C24 -0.8(9)
C22 C23 C24 N2 0.0(9)
C23 C24 N2 C17 0.7(9)
C23 C24 N2 P2 168.3(5)
C18 C17 N2 C24 178.3(9)
C22 C17 N2 C24 -1.2(9)
C18 C17 N2 P2 11.3(14)
C22 C17 N2 P2 -168.1(5)
C24 N2 P2 O2 -171.5(5)
C17 N2 P2 O2 -6.6(8)
C24 N2 P2 C25 72.9(6)
C17 N2 P2 C25 -122.3(7)
C24 N2 P2 C29 -54.9(6)
C17 N2 P2 C29 110.0(7)
C28 C25 P2 O2 -55.9(6)
C26 C25 P2 O2 69.6(7)
C27 C25 P2 O2 -173.1(5)
C28 C25 P2 N2 60.8(6)
C26 C25 P2 N2 -173.7(6)
C27 C25 P2 N2 -56.4(6)
C28 C25 P2 C29 -178.2(6)
C26 C25 P2 C29 -52.7(7)
C27 C25 P2 C29 64.6(6)
C31 C29 P2 O2 -167.0(6)
C32 C29 P2 O2 71.7(7)
C30 C29 P2 O2 -42.6(7)
C31 C29 P2 N2 75.9(7)
C32 C29 P2 N2 -45.5(7)
C30 C29 P2 N2 -159.7(6)
C31 C29 P2 C25 -45.1(8)
C32 C29 P2 C25 -166.5(6)
C30 C29 P2 C25 79.3(8)
C22' C23' C24' N2' -2(2)
C17' N2' C24' C23' 1(2)
P2' N2' C24' C23' -171.3(15)
C24' N2' C17' C18' 180.0(14)
P2' N2' C17' C18' -10(3)
C24' N2' C17' C22' 1(2)
P2' N2' C17' C22' 170.4(15)
N2' C17' C18' C19' -179(2)
C22' C17' C18' C19' 0.0
C17' C18' C19' C20' 0.0
C18' C19' C20' C21' 0.0
C19' C20' C21' C22' 0.0
C20' C21' C22' C17' 0.0
C20' C21' C22' C23' -178.5(19)
N2' C17' C22' C21' 179.3(17)
C18' C17' C22' C21' 0.0
N2' C17' C22' C23' -1.8(16)
C18' C17' C22' C23' 178.9(15)
C24' C23' C22' C21' -179.2(15)
C24' C23' C22' C17' 2.1(19)
C17' N2' P2' O2' 3(2)
C24' N2' P2' O2' 171.8(16)
C17' N2' P2' C25' 121(2)
C24' N2' P2' C25' -69.8(17)
C17' N2' P2' C29' -104(2)
C24' N2' P2' C29' 64.6(19)
C28' C25' P2' N2' -58.4(13)
C26' C25' P2' N2' 174.3(10)
C27' C25' P2' N2' 57.6(13)
C28' C25' P2' O2' 53.4(12)
C26' C25' P2' O2' -73.9(12)
C27' C25' P2' O2' 169.5(11)
C28' C25' P2' C29' 172.6(12)
C26' C25' P2' C29' 45.3(17)
C27' C25' P2' C29' -71.3(15)
C32' C29' P2' N2' 29(3)
C31' C29' P2' N2' 154(2)
C30' C29' P2' N2' -94.8(18)
C32' C29' P2' O2' -78(3)
C31' C29' P2' O2' 48(2)
C30' C29' P2' O2' 158.6(16)
C32' C29' P2' C25' 158(2)
C31' C29' P2' C25' -76(2)
C30' C29' P2' C25' 35(2)
